data_7028619
loop_
_publ_author_name
'Tabthong, Sittichoke'
'Nanok, Tanin'
'Kongsaeree, Palangpon'
'Prabpai, Samran'
'Hormnirun, Pimpa'

_publ_section_title
;
 Monomethylaluminum and dimethylaluminum pyrrolylaldiminates for the
 ring-opening polymerization of rac-lactide: effects of ligand structure
 and coordination geometry.
;
_journal_issue 3
_journal_name_full 'Dalton transactions (Cambridge, England : 2003)'
_journal_page_first 1348
_journal_page_last 1359
_journal_paper_doi 10.1039/c3dt52455h
_journal_volume 43
_journal_year 2014
_chemical_absolute_configuration unk
_chemical_compound_source Synthesis
_chemical_formula_moiety 'C25 H25 Al N4'
_chemical_formula_sum 'C25 H25 Al N4'
_chemical_formula_weight 408.485
_space_group_IT_number 19
_symmetry_cell_setting orthorhombic
_symmetry_Int_Tables_number 19
_symmetry_space_group_name_Hall 'P 2ac 2ab'
_symmetry_space_group_name_H-M 'P 21 21 21'
_atom_sites_solution_hydrogens geom
_atom_sites_solution_primary direct
_atom_sites_solution_secondary difmap
_audit_creation_method maXus
_cell_angle_alpha 90.00
_cell_angle_beta 90.00
_cell_angle_gamma 90.00
_cell_formula_units_Z 4
_cell_length_a 9.9362(3)
_cell_length_b 12.7413(4)
_cell_length_c 18.0469(4)
_cell_measurement_temperature 298
_cell_volume 2284.74(11)
_computing_structure_refinement 'SHELXL-97 (Sheldrick, 1997)'
_computing_structure_solution 'SIR97(Cascarano al.,Acta Cryst.,1996,A52,C-79)'
_diffrn_ambient_temperature 298(2)
_diffrn_measured_fraction_theta_full 0.995
_diffrn_measured_fraction_theta_max 0.995
_diffrn_orient_matrix_type X=UH
_diffrn_orient_matrix_UB_11 -0.01258
_diffrn_orient_matrix_UB_12 -0.03197
_diffrn_orient_matrix_UB_13 0.09460
_diffrn_orient_matrix_UB_21 -0.05497
_diffrn_orient_matrix_UB_22 -0.05044
_diffrn_orient_matrix_UB_23 -0.02436
_diffrn_orient_matrix_UB_31 0.03894
_diffrn_orient_matrix_UB_32 -0.03863
_diffrn_orient_matrix_UB_33 -0.00788
_diffrn_radiation_probe x-ray
_diffrn_radiation_type ' MoK\a'
_diffrn_radiation_wavelength_id all
_diffrn_reflns_limit_h_max 11
_diffrn_reflns_limit_h_min -11
_diffrn_reflns_limit_k_max 15
_diffrn_reflns_limit_k_min -15
_diffrn_reflns_limit_l_max 21
_diffrn_reflns_limit_l_min -16
_diffrn_reflns_number 20685
_diffrn_reflns_theta_full 25.35
_diffrn_reflns_theta_max 25.35
_diffrn_reflns_theta_min 0.00
_diffrn_source 'fine-focus sealed tube'
_exptl_absorpt_coefficient_mu 0.107
_exptl_absorpt_correction_T_max 0.987
_exptl_absorpt_correction_T_min 0.623
_exptl_absorpt_correction_type multi-scan
_exptl_absorpt_process_details
;
multi-scan from symmetry-related measurements
 Sortav (Blessing 1995)
;
_exptl_crystal_colour Colorless
_exptl_crystal_density_diffrn 1.188
_exptl_crystal_density_method 'not measured'
_exptl_crystal_description Prism
_exptl_crystal_F_000 864
_exptl_crystal_size_max 0.30
_exptl_crystal_size_mid 0.20
_exptl_crystal_size_min 0.15
_refine_diff_density_max 0.162
_refine_diff_density_min -0.126
_refine_diff_density_rms 0.027
_refine_ls_abs_structure_details 'Flack H D (1983), Acta Cryst. A39, 876-881'
_refine_ls_abs_structure_Flack -0.2(2)
_refine_ls_extinction_coef 0.026(4)
_refine_ls_extinction_expression Fc^*^=kFc[1+0.001xFc^2^\l^3^/sin(2\q)]^-1/4^
_refine_ls_extinction_method SHELXL
_refine_ls_goodness_of_fit_ref 0.981
_refine_ls_hydrogen_treatment refxyz
_refine_ls_matrix_type full
_refine_ls_number_parameters 272
_refine_ls_number_reflns 4172
_refine_ls_number_restraints 0
_refine_ls_restrained_S_all 0.981
_refine_ls_R_factor_all 0.0739
_refine_ls_R_factor_gt 0.0460
_refine_ls_shift/su_max 0.000
_refine_ls_shift/su_mean 0.000
_refine_ls_structure_factor_coef Fsqd
_refine_ls_weighting_details 'calc w=1/[\s^2^(Fo^2^)+(0.0797P)^2^+0.0000P] where P=(Fo^2^+2Fc^2^)/3'
_refine_ls_weighting_scheme calc
_refine_ls_wR_factor_gt 0.1145
_refine_ls_wR_factor_ref 0.1284
_reflns_number_gt 2922
_reflns_number_total 4172
_reflns_threshold_expression >2sigma(I)
_cod_data_source_file c3dt52455h.txt
_cod_data_source_block 3b
_cod_database_code 7028619

loop_
_symmetry_equiv_pos_as_xyz
+X,+Y,+Z
'-X+ 1/2,-Y,+Z+ 1/2'
'+X+ 1/2,-Y+ 1/2,-Z'
'-X,+Y+ 1/2,-Z+ 1/2'

loop_
_atom_site_label
_atom_site_type_symbol
_atom_site_fract_x
_atom_site_fract_y
_atom_site_fract_z
_atom_site_U_iso_or_equiv
_atom_site_adp_type
_atom_site_occupancy
_atom_site_symmetry_multiplicity
_atom_site_calc_flag
_atom_site_refinement_flags
Al1 Al 0.46771(8) 0.27869(6) 0.14120(4) 0.0656(3) Uani 1 1 d .
N1 N 0.4771(2) 0.14959(15) 0.08749(10) 0.0624(5) Uani 1 1 d .
N15 N 0.6297(2) 0.32006(17) 0.18986(12) 0.0700(6) Uani 1 1 d .
N21 N 0.5602(2) 0.35990(16) 0.05181(11) 0.0667(6) Uani 1 1 d .
N7 N 0.4211(2) 0.16963(17) 0.22932(12) 0.0701(6) Uani 1 1 d .
C5 C 0.4605(3) 0.05925(19) 0.12886(15) 0.0688(7) Uani 1 1 d .
C6 C 0.4302(3) 0.0743(2) 0.20423(15) 0.0721(7) Uani 1 1 d .
H6 H 0.4157 0.0165 0.2374 0.087 Uiso 1 1 d R
C20 C 0.6749(3) 0.3977(2) 0.07330(15) 0.0755(8) Uani 1 1 d .
H20 H 0.7291 0.4389 0.0402 0.091 Uiso 1 1 d R
C16 C 0.6916(3) 0.3101(2) 0.25697(16) 0.0791(8) Uani 1 1 d .
H16 H 0.6475 0.2725 0.2961 0.095 Uiso 1 1 d R
C2 C 0.5058(3) 0.1165(2) 0.01760(14) 0.0719(7) Uani 1 1 d .
H2 H 0.5210 0.1680 -0.0203 0.086 Uiso 1 1 d R
C22 C 0.5176(3) 0.37599(19) -0.02297(14) 0.0642(6) Uani 1 1 d .
C19 C 0.7172(3) 0.3770(2) 0.14634(16) 0.0755(7) Uani 1 1 d .
C23 C 0.6069(3) 0.3827(3) -0.08025(15) 0.0842(9) Uani 1 1 d .
H23 H 0.7013 0.3739 -0.0708 0.101 Uiso 1 1 d R
C29 C 0.3068(3) 0.3671(2) 0.15057(17) 0.0911(9) Uani 1 1 d .
H29A H 0.3284 0.4273 0.1802 0.109 Uiso 1 1 d R
H29B H 0.2364 0.3278 0.1741 0.109 Uiso 1 1 d R
H29C H 0.2772 0.3896 0.1025 0.109 Uiso 1 1 d R
C25 C 0.4288(3) 0.4069(2) -0.16869(17) 0.0820(8) Uani 1 1 d .
C4 C 0.4775(3) -0.0278(2) 0.08375(16) 0.0806(8) Uani 1 1 d .
H4 H 0.4686 -0.0968 0.1046 0.097 Uiso 1 1 d R
C24 C 0.5630(3) 0.3986(3) -0.15177(17) 0.0911(9) Uani 1 1 d .
H24 H 0.6265 0.4064 -0.1915 0.109 Uiso 1 1 d R
C3 C 0.5058(3) 0.0091(2) 0.01393(16) 0.0833(8) Uani 1 1 d .
H3 H 0.5247 -0.0254 -0.0322 0.100 Uiso 1 1 d R
C26 C 0.3407(3) 0.3989(3) -0.1109(2) 0.1050(12) Uani 1 1 d .
H26 H 0.2457 0.4027 -0.1201 0.126 Uiso 1 1 d R
C18 C 0.8295(4) 0.4021(3) 0.18617(18) 0.0955(10) Uani 1 1 d .
H18 H 0.8996 0.4436 0.1641 0.115 Uiso 1 1 d R
C8 C 0.3941(3) 0.1843(2) 0.30599(16) 0.0779(8) Uani 1 1 d .
C17 C 0.8140(4) 0.3601(3) 0.25586(18) 0.0966(10) Uani 1 1 d .
H17 H 0.8716 0.3594 0.2986 0.116 Uiso 1 1 d R
C9 C 0.4682(4) 0.1329(3) 0.35991(17) 0.0935(9) Uani 1 1 d .
H9 H 0.5388 0.0859 0.3451 0.112 Uiso 1 1 d R
C27 C 0.3824(3) 0.3830(3) -0.03885(18) 0.0958(10) Uani 1 1 d .
H27 H 0.3175 0.3773 0.0003 0.115 Uiso 1 1 d R
C13 C 0.2928(4) 0.2526(3) 0.32880(19) 0.1013(11) Uani 1 1 d .
H13 H 0.2403 0.2886 0.2921 0.122 Uiso 1 1 d R
C28 C 0.3832(4) 0.4239(3) -0.2480(2) 0.1197(14) Uani 1 1 d .
H28A H 0.2867 0.4266 -0.2503 0.144 Uiso 1 1 d R
H28B H 0.4154 0.3685 -0.2794 0.144 Uiso 1 1 d R
H28C H 0.4198 0.4896 -0.2644 0.144 Uiso 1 1 d R
C12 C 0.2680(5) 0.2663(4) 0.4043(2) 0.1206(14) Uani 1 1 d .
H12 H 0.1987 0.3141 0.4196 0.145 Uiso 1 1 d R
C10 C 0.4409(5) 0.1485(3) 0.43426(19) 0.1092(12) Uani 1 1 d .
H10 H 0.4933 0.1138 0.4717 0.131 Uiso 1 1 d R
C11 C 0.3415(5) 0.2136(4) 0.45726(18) 0.1099(12) Uani 1 1 d .
C14 C 0.3121(6) 0.2338(4) 0.53928(17) 0.151(2) Uani 1 1 d .
H14A H 0.3730 0.1908 0.5672 0.181 Uiso 1 1 d R
H14B H 0.2211 0.2147 0.5510 0.181 Uiso 1 1 d R
H14C H 0.3264 0.3063 0.5516 0.181 Uiso 1 1 d R

loop_
_atom_site_aniso_label
_atom_site_aniso_U_11
_atom_site_aniso_U_22
_atom_site_aniso_U_33
_atom_site_aniso_U_23
_atom_site_aniso_U_13
_atom_site_aniso_U_12
Al1 0.0538(4) 0.0606(4) 0.0825(5) -0.0080(4) 0.0061(4) -0.0004(4)
N1 0.0434(10) 0.0663(12) 0.0775(13) -0.0073(10) 0.0021(10) -0.0014(10)
N15 0.0617(13) 0.0675(14) 0.0809(14) -0.0058(11) 0.0009(12) -0.0059(11)
N21 0.0491(13) 0.0680(13) 0.0829(13) -0.0022(10) 0.0033(11) -0.0052(10)
N7 0.0633(14) 0.0672(13) 0.0799(14) -0.0019(11) 0.0039(11) -0.0050(11)
C5 0.0539(15) 0.0584(14) 0.0940(19) -0.0050(13) -0.0044(14) -0.0041(12)
C6 0.0607(17) 0.0678(17) 0.0880(19) 0.0031(14) 0.0062(14) -0.0047(14)
C20 0.0640(18) 0.0726(17) 0.0899(19) -0.0012(14) 0.0074(15) -0.0131(14)
C16 0.083(2) 0.0732(18) 0.0817(17) -0.0029(13) -0.0024(16) -0.0070(15)
C2 0.0565(17) 0.0765(17) 0.0827(16) -0.0071(13) -0.0040(13) 0.0021(13)
C22 0.0500(14) 0.0616(14) 0.0810(16) 0.0044(12) 0.0029(13) -0.0035(12)
C19 0.0639(17) 0.0792(17) 0.0834(18) -0.0063(15) 0.0022(16) -0.0133(14)
C23 0.0529(16) 0.113(2) 0.0867(18) 0.0165(17) -0.0026(15) 0.0124(16)
C29 0.083(2) 0.081(2) 0.109(2) 0.0055(17) 0.0236(19) 0.0166(17)
C25 0.0687(19) 0.0760(18) 0.101(2) 0.0292(15) -0.0151(16) -0.0129(15)
C4 0.0779(19) 0.0629(16) 0.101(2) -0.0099(15) -0.0043(18) -0.0021(15)
C24 0.0650(19) 0.112(2) 0.096(2) 0.0292(18) 0.0032(16) -0.0022(16)
C3 0.086(2) 0.0714(17) 0.0925(19) -0.0210(15) -0.0065(17) 0.0069(16)
C26 0.0453(17) 0.138(3) 0.131(3) 0.020(2) -0.0110(18) -0.0096(19)
C18 0.081(2) 0.102(2) 0.104(2) -0.0028(19) -0.0150(19) -0.031(2)
C8 0.076(2) 0.0729(18) 0.0848(19) -0.0026(14) 0.0142(16) -0.0143(16)
C17 0.090(2) 0.102(2) 0.097(2) -0.0061(18) -0.0229(19) -0.018(2)
C9 0.104(2) 0.0819(18) 0.095(2) 0.0051(16) 0.003(2) -0.0089(18)
C27 0.0482(16) 0.145(3) 0.094(2) 0.009(2) 0.0021(15) -0.0117(18)
C13 0.092(2) 0.111(3) 0.101(2) -0.0012(19) 0.017(2) 0.006(2)
C28 0.098(3) 0.132(3) 0.130(3) 0.056(3) -0.040(2) -0.030(2)
C12 0.126(3) 0.133(3) 0.103(2) -0.016(3) 0.043(3) -0.007(3)
C10 0.135(3) 0.103(3) 0.090(2) 0.0080(18) 0.005(2) -0.023(3)
C11 0.137(3) 0.109(3) 0.084(2) -0.001(2) 0.021(2) -0.039(3)
C14 0.200(5) 0.162(4) 0.091(2) -0.002(3) 0.038(3) -0.052(4)

loop_
_atom_type_symbol
_atom_type_description
_atom_type_scat_dispersion_real
_atom_type_scat_dispersion_imag
_atom_type_scat_source
C C 0.0033 0.0016 'International Tables Vol C Tables 4.2.6.8 and 6.1.1.4'
H H 0.0000 0.0000 'International Tables Vol C Tables 4.2.6.8 and 6.1.1.4'
N N 0.0061 0.0033 'International Tables Vol C Tables 4.2.6.8 and 6.1.1.4'
Al Al 0.0645 0.0514 'International Tables Vol C Tables 4.2.6.8 and 6.1.1.4'

loop_
_diffrn_radiation_wavelength
0.71073

loop_
_geom_angle_atom_site_label_1
_geom_angle_atom_site_label_2
_geom_angle_atom_site_label_3
_geom_angle
N15 Al1 N1 115.46(10)
N15 Al1 C29 119.26(13)
N1 Al1 C29 125.26(12)
N15 Al1 N21 81.38(9)
N1 Al1 N21 90.74(8)
C29 Al1 N21 97.94(11)
N15 Al1 N7 91.14(10)
N1 Al1 N7 80.24(9)
C29 Al1 N7 97.52(11)
N21 Al1 N7 164.55(9)
C2 N1 C5 105.5(2)
C2 N1 Al1 138.36(18)
C5 N1 Al1 115.90(15)
C16 N15 C19 105.7(2)
C16 N15 Al1 139.8(2)
C19 N15 Al1 114.54(18)
C20 N21 C22 119.3(2)
C20 N21 Al1 109.49(18)
C22 N21 Al1 131.20(17)
C6 N7 C8 118.4(2)
C6 N7 Al1 109.23(18)
C8 N7 Al1 132.20(18)
N1 C5 C4 109.6(2)
N1 C5 C6 115.8(2)
C4 C5 C6 134.7(3)
N7 C6 C5 118.7(2)
N7 C6 H6 119.3
C5 C6 H6 122.1
N21 C20 C19 118.2(3)
N21 C20 H20 120.6
C19 C20 H20 121.1
N15 C16 C17 110.1(3)
N15 C16 H16 119.6
C17 C16 H16 130.3
N1 C2 C3 110.8(2)
N1 C2 H2 118.8
C3 C2 H2 130.4
C23 C22 C27 118.2(3)
C23 C22 N21 122.1(2)
C27 C22 N21 119.7(2)
C18 C19 N15 109.8(3)
C18 C19 C20 133.8(3)
N15 C19 C20 116.3(2)
C22 C23 C24 120.9(3)
C22 C23 H23 119.6
C24 C23 H23 119.5
Al1 C29 H29A 108.9
Al1 C29 H29B 109.4
H29A C29 H29B 109.5
Al1 C29 H29C 110.0
H29A C29 H29C 109.5
H29B C29 H29C 109.5
C26 C25 C24 116.6(3)
C26 C25 C28 122.7(3)
C24 C25 C28 120.7(3)
C3 C4 C5 106.8(2)
C3 C4 H4 133.8
C5 C4 H4 119.4
C25 C24 C23 121.8(3)
C25 C24 H24 117.6
C23 C24 H24 120.5
C2 C3 C4 107.3(2)
C2 C3 H3 119.9
C4 C3 H3 132.8
C25 C26 C27 122.6(3)
C25 C26 H26 119.6
C27 C26 H26 117.8
C19 C18 C17 107.4(3)
C19 C18 H18 120.2
C17 C18 H18 132.4
C9 C8 C13 118.2(3)
C9 C8 N7 121.4(3)
C13 C8 N7 120.4(3)
C16 C17 C18 107.0(3)
C16 C17 H17 120.7
C18 C17 H17 132.2
C10 C9 C8 120.6(4)
C10 C9 H9 120.2
C8 C9 H9 119.2
C22 C27 C26 119.9(3)
C22 C27 H27 119.9
C26 C27 H27 120.2
C8 C13 C12 119.6(4)
C8 C13 H13 119.2
C12 C13 H13 121.1
C25 C28 H28A 110.2
C25 C28 H28B 110.7
H28A C28 H28B 109.5
C25 C28 H28C 107.5
H28A C28 H28C 109.5
H28B C28 H28C 109.5
C11 C12 C13 121.5(4)
C11 C12 H12 119.3
C13 C12 H12 119.1
C11 C10 C9 121.9(4)
C11 C10 H10 117.5
C9 C10 H10 120.7
C10 C11 C12 118.2(3)
C10 C11 C14 122.6(5)
C12 C11 C14 119.2(5)
C11 C14 H14A 106.9
C11 C14 H14B 110.5
H14A C14 H14B 109.5
C11 C14 H14C 111.0
H14A C14 H14C 109.5
H14B C14 H14C 109.5

loop_
_geom_bond_atom_site_label_1
_geom_bond_atom_site_label_2
_geom_bond_distance
Al1 N15 1.908(2)
Al1 N1 1.9116(19)
Al1 C29 1.963(3)
Al1 N21 2.125(2)
Al1 N7 2.162(2)
N1 C2 1.360(3)
N1 C5 1.382(3)
N15 C16 1.364(4)
N15 C19 1.378(3)
N21 C20 1.297(3)
N21 C22 1.429(3)
N7 C6 1.299(3)
N7 C8 1.422(3)
C5 C4 1.386(3)
C5 C6 1.406(4)
C6 H6 0.9599
C20 C19 1.408(4)
C20 H20 0.9600
C16 C17 1.373(5)
C16 H16 0.9602
C2 C3 1.370(4)
C2 H2 0.9599
C22 C23 1.365(4)
C22 C27 1.376(4)
C19 C18 1.366(4)
C23 C24 1.377(4)
C23 H23 0.9599
C29 H29A 0.9600
C29 H29B 0.9600
C29 H29C 0.9599
C25 C26 1.365(5)
C25 C24 1.372(4)
C25 C28 1.517(4)
C4 C3 1.374(4)
C4 H4 0.9601
C24 H24 0.9601
C3 H3 0.9599
C26 C27 1.380(4)
C26 H26 0.9601
C18 C17 1.376(4)
C18 H18 0.9600
C8 C9 1.385(4)
C8 C13 1.392(5)
C17 H17 0.9600
C9 C10 1.383(4)
C9 H9 0.9600
C27 H27 0.9600
C13 C12 1.396(5)
C13 H13 0.9602
C28 H28A 0.9600
C28 H28B 0.9600
C28 H28C 0.9599
C12 C11 1.377(6)
C12 H12 0.9601
C10 C11 1.355(6)
C10 H10 0.9601
C11 C14 1.531(4)
C14 H14A 0.9600
C14 H14B 0.9600
C14 H14C 0.9600
